data_7232521
loop_
_publ_author_name
'Jeong, Haewon'
'Kang, Yeji'
'Kim, Jin'
'Kim, Byung-Kwon'
'Hong, Seungwoo'

_publ_section_title
;
 Factors that determine thione(thiol)--disulfide interconversion in a
 bis(thiosemicarbazone) copper(ii) complex
;
_journal_issue 16
_journal_name_full 'RSC Advances'
_journal_page_first 9049
_journal_paper_doi 10.1039/C9RA01115C
_journal_volume 9
_journal_year 2019
_chemical_formula_moiety 'C25 H28 Cu2 F9 N14 O9 S7, C F3 O3 S, 2(C H4 O)'
_chemical_formula_sum 'C28 H36 Cu2 F12 N14 O14 S8'
_chemical_formula_weight 1404.27
_space_group_crystal_system monoclinic
_space_group_IT_number 14
_space_group_name_Hall '-P 2yn'
_space_group_name_H-M_alt 'P 1 21/n 1'
_symmetry_space_group_name_Hall '-P 2yn'
_symmetry_space_group_name_H-M 'P 1 21/n 1'
_atom_sites_solution_hydrogens geom
_audit_creation_method SHELXL-2016/6
_audit_update_record
;
2019-02-07 deposited with the CCDC.    2019-03-07 downloaded from the CCDC.
;
_cell_angle_alpha 90
_cell_angle_beta 95.368(5)
_cell_angle_gamma 90
_cell_formula_units_Z 4
_cell_length_a 9.406(3)
_cell_length_b 12.823(4)
_cell_length_c 42.578(14)
_cell_measurement_reflns_used 29539
_cell_measurement_temperature 120(2)
_cell_measurement_theta_max 25.060
_cell_measurement_theta_min 1.659
_cell_volume 5113(3)
_computing_cell_refinement 'Bruker SMART'
_computing_data_collection 'Bruker SMART'
_computing_data_reduction 'Bruker SAINT'
_computing_molecular_graphics 'Bruker SHELXTL'
_computing_publication_material 'Bruker SHELXTL'
_computing_structure_refinement 'SHELXL-2016/6 (Sheldrick, 2016)'
_computing_structure_solution 'SHELXT 2014/4 (Sheldrick, 2014)'
_diffrn_ambient_temperature 120(2)
_diffrn_measured_fraction_theta_full 0.973
_diffrn_measured_fraction_theta_max 0.973
_diffrn_measurement_device_type 'CCD area detector'
_diffrn_measurement_method 'phi and omega scans'
_diffrn_radiation_type MoK\a
_diffrn_radiation_wavelength 0.71073
_diffrn_reflns_av_R_equivalents 0.0875
_diffrn_reflns_av_unetI/netI 0.0955
_diffrn_reflns_Laue_measured_fraction_full 0.973
_diffrn_reflns_Laue_measured_fraction_max 0.973
_diffrn_reflns_limit_h_max 11
_diffrn_reflns_limit_h_min -11
_diffrn_reflns_limit_k_max 15
_diffrn_reflns_limit_k_min -15
_diffrn_reflns_limit_l_max 49
_diffrn_reflns_limit_l_min -48
_diffrn_reflns_number 29539
_diffrn_reflns_point_group_measured_fraction_full 0.973
_diffrn_reflns_point_group_measured_fraction_max 0.973
_diffrn_reflns_theta_full 25.060
_diffrn_reflns_theta_max 25.060
_diffrn_reflns_theta_min 1.659
_diffrn_source 'fine-focus sealed tube'
_exptl_absorpt_coefficient_mu 1.276
_exptl_absorpt_correction_type multi-scan
_exptl_absorpt_process_details SADABS
_exptl_crystal_colour green
_exptl_crystal_density_diffrn 1.824
_exptl_crystal_density_meas ?
_exptl_crystal_density_method 'not measured'
_exptl_crystal_description platy
_exptl_crystal_F_000 2832
_exptl_crystal_size_max 0.40
_exptl_crystal_size_mid 0.30
_exptl_crystal_size_min 0.20
_exptl_transmission_factor_max 0.745
_exptl_transmission_factor_min 0.680
_refine_diff_density_max 3.353
_refine_diff_density_min -2.959
_refine_diff_density_rms 0.212
_refine_ls_extinction_method none
_refine_ls_goodness_of_fit_ref 1.024
_refine_ls_hydrogen_treatment constr
_refine_ls_matrix_type full
_refine_ls_number_parameters 663
_refine_ls_number_reflns 8812
_refine_ls_number_restraints 220
_refine_ls_restrained_S_all 1.030
_refine_ls_R_factor_all 0.1586
_refine_ls_R_factor_gt 0.1148
_refine_ls_shift/su_max 0.006
_refine_ls_shift/su_mean 0.000
_refine_ls_structure_factor_coef Fsqd
_refine_ls_weighting_details 'w=1/[\s^2^(Fo^2^)+(0.1477P)^2^+113.1263P] where P=(Fo^2^+2Fc^2^)/3'
_refine_ls_weighting_scheme calc
_refine_ls_wR_factor_gt 0.2856
_refine_ls_wR_factor_ref 0.3171
_reflns_Friedel_coverage 0.000
_reflns_number_gt 5861
_reflns_number_total 8812
_reflns_threshold_expression 'I > 2\s(I)'
_cod_data_source_file c9ra01115c2.cif
_cod_data_source_block pre3_a
_cod_depositor_comments
;
The following automatic conversions were performed:

'_exptl_crystal_density_meas' value 'not measured' was changed to '?'
- the value is perceived as not measured.

Automatic conversion script
Id: cif_fix_values 4973 2017-02-22 13:04:09Z antanas 
;
_cod_database_code 7232521
_shelx_shelxl_version_number 2016/6
_shelx_space_group_comment
;
The symmetry employed for this shelxl refinement is uniquely defined
by the following loop, which should always be used as a source of
symmetry information in preference to the above space-group names.
They are only intended as comments.
;

loop_
_space_group_symop_operation_xyz
'x, y, z'
'-x+1/2, y+1/2, -z+1/2'
'-x, -y, -z'
'x-1/2, -y-1/2, z-1/2'

loop_
_atom_site_label
_atom_site_type_symbol
_atom_site_fract_x
_atom_site_fract_y
_atom_site_fract_z
_atom_site_U_iso_or_equiv
_atom_site_adp_type
_atom_site_occupancy
_atom_site_site_symmetry_order
_atom_site_calc_flag
_atom_site_refinement_flags_posn
_atom_site_refinement_flags_adp
Cu1 Cu 0.17977(13) 0.27750(10) 0.53838(3) 0.0173(4) Uani 1 1 d . U
Cu2 Cu 0.68346(18) 0.14978(14) 0.73249(4) 0.0404(5) Uani 1 1 d . U
S1 S 0.3395(3) 0.4109(2) 0.54997(7) 0.0197(6) Uani 1 1 d . U
S2 S 0.4702(3) 0.0779(3) 0.74183(8) 0.0323(8) Uani 1 1 d . U
S3 S 0.3861(3) 0.0528(2) 0.61177(7) 0.0203(6) Uani 1 1 d . U
S4 S 0.5985(3) 0.0588(2) 0.62940(7) 0.0263(7) Uani 1 1 d . U
S5 S 0.8664(3) 0.3309(2) 0.57641(7) 0.0217(6) Uani 1 1 d . U
S6 S 0.5449(4) 0.4402(3) 0.72751(8) 0.0392(8) Uani 1 1 d . U
S7 S 0.4118(3) 0.2227(2) 0.48124(7) 0.0220(6) Uani 1 1 d . U
S8 S 0.2643(7) 0.7817(3) 0.63381(10) 0.0778(15) Uani 1 1 d D U
N1 N 0.1078(9) 0.3648(7) 0.5023(2) 0.0164(17) Uani 1 1 d . U
N2 N 0.0168(8) 0.1901(6) 0.5208(2) 0.0147(17) Uani 1 1 d . U
N3 N 0.2479(9) 0.1650(7) 0.5665(2) 0.0186(18) Uani 1 1 d . U
N4 N 0.3530(9) 0.5719(7) 0.5115(2) 0.021(2) Uani 1 1 d . U
H4A H 0.322207 0.609476 0.494927 0.025 Uiso 1 1 calc R U
H4B H 0.427178 0.592884 0.523994 0.025 Uiso 1 1 calc R U
N5 N 0.1733(9) 0.4579(7) 0.4965(2) 0.0183(19) Uani 1 1 d . U
H5A H 0.143446 0.497967 0.480493 0.022 Uiso 1 1 calc R U
N6 N 0.1534(9) 0.0982(7) 0.5802(2) 0.023(2) Uani 1 1 d . U
N7 N 0.4926(9) 0.1949(7) 0.5724(2) 0.022(2) Uani 1 1 d . U
H7A H 0.486414 0.237313 0.556064 0.026 Uiso 1 1 calc R U
H7B H 0.576073 0.182665 0.582853 0.026 Uiso 1 1 calc R U
N8 N 0.4695(11) 0.1834(8) 0.6701(3) 0.032(2) Uani 1 1 d . U
H8A H 0.464418 0.217183 0.687935 0.039 Uiso 1 1 calc R U
H8B H 0.396497 0.184074 0.655565 0.039 Uiso 1 1 calc R U
N9 N 0.6955(11) 0.1307(8) 0.6869(3) 0.034(2) Uani 1 1 d . U
N10 N 0.8823(12) 0.2006(8) 0.7357(3) 0.043(2) Uani 1 1 d . U
N11 N 0.6863(13) 0.2120(9) 0.7737(3) 0.048(3) Uani 1 1 d . U
N12 N 0.8120(11) 0.0845(9) 0.6752(3) 0.038(2) Uani 1 1 d . U
N13 N 0.5711(14) 0.1998(10) 0.7906(3) 0.051(3) Uani 1 1 d . U
H13 H 0.565684 0.232502 0.808588 0.061 Uiso 1 1 calc R U
N14 N 0.3508(15) 0.1206(12) 0.7939(3) 0.056(3) Uani 1 1 d . U
H14A H 0.345070 0.153001 0.811925 0.067 Uiso 1 1 calc R U
H14B H 0.281274 0.079051 0.786345 0.067 Uiso 1 1 calc R U
O1 O 1.0214(8) 0.3276(6) 0.58279(19) 0.0257(18) Uani 1 1 d . U
O2 O 0.8172(9) 0.3911(6) 0.54867(19) 0.0288(18) Uani 1 1 d . U
O3 O 0.7950(8) 0.2326(6) 0.5793(2) 0.034(2) Uani 1 1 d . U
O4 O 0.650(2) 0.4657(11) 0.7536(3) 0.106(4) Uani 1 1 d . U
O5 O 0.5037(11) 0.3298(8) 0.7256(2) 0.0477(17) Uani 1 1 d . U
O6 O 0.4278(18) 0.5124(13) 0.7222(4) 0.102(3) Uani 1 1 d . U
O7 O 0.5384(8) 0.2210(6) 0.50339(19) 0.0256(17) Uani 1 1 d . U
O8 O 0.2868(8) 0.1785(6) 0.4932(2) 0.0284(19) Uani 1 1 d . U
O9 O 0.3881(8) 0.3217(6) 0.46478(19) 0.0265(18) Uani 1 1 d . U
O11 O 0.3111(19) 0.8514(10) 0.6578(3) 0.106(4) Uani 1 1 d D U
O12 O 0.1871(11) 0.8166(7) 0.6060(2) 0.0477(17) Uani 1 1 d D U
O13 O 0.1495(15) 0.7262(11) 0.6505(3) 0.102(3) Uani 1 1 d D U
O14 O 0.5800(15) 0.2582(13) 0.8510(4) 0.091(3) Uani 1 1 d . U
H14 H 0.537023 0.315550 0.851499 0.137 Uiso 1 1 calc R U
C28 C 0.220(3) 0.378(2) 0.6475(7) 0.116(6) Uani 1 1 d . U
H28A H 0.269377 0.385251 0.668681 0.174 Uiso 1 1 calc R U
H28B H 0.124143 0.407973 0.647091 0.174 Uiso 1 1 calc R U
H28C H 0.274004 0.414005 0.632216 0.174 Uiso 1 1 calc R U
C1 C 0.2885(10) 0.4847(8) 0.5174(3) 0.017(2) Uani 1 1 d . U
C2 C -0.0204(13) 0.3653(10) 0.4488(3) 0.028(3) Uani 1 1 d . U
H2A H -0.060957 0.435204 0.450469 0.042 Uiso 1 1 calc R U
H2B H -0.091027 0.319528 0.437383 0.042 Uiso 1 1 calc R U
H2C H 0.065048 0.369153 0.437294 0.042 Uiso 1 1 calc R U
C3 C 0.0189(10) 0.3225(8) 0.4810(3) 0.015(2) Uani 1 1 d . U
C4 C -0.0395(10) 0.2215(8) 0.4919(3) 0.017(2) Uani 1 1 d . U
C5 C -0.1419(11) 0.1634(8) 0.4744(3) 0.021(2) Uani 1 1 d . U
H5 H -0.177285 0.184343 0.453754 0.026 Uiso 1 1 calc R U
C6 C -0.1921(11) 0.0732(9) 0.4879(3) 0.025(2) Uani 1 1 d . U
H6 H -0.261964 0.031433 0.476236 0.030 Uiso 1 1 calc R U
C7 C -0.1408(11) 0.0444(8) 0.5180(3) 0.021(2) Uani 1 1 d . U
H7 H -0.177167 -0.015605 0.527569 0.025 Uiso 1 1 calc R U
C8 C -0.0334(11) 0.1055(8) 0.5344(3) 0.019(2) Uani 1 1 d . U
C9 C 0.0297(11) 0.0726(8) 0.5664(3) 0.018(2) Uani 1 1 d . U
C10 C -0.0545(12) -0.0023(9) 0.5847(3) 0.030(3) Uani 1 1 d . U
H10A H -0.006005 -0.011749 0.605945 0.044 Uiso 1 1 calc R U
H10B H -0.061846 -0.069628 0.573839 0.044 Uiso 1 1 calc R U
H10C H -0.150417 0.025873 0.586363 0.044 Uiso 1 1 calc R U
C11 C 0.3766(11) 0.1498(8) 0.5812(3) 0.017(2) Uani 1 1 d . U
C12 C 0.5854(12) 0.1321(9) 0.6652(3) 0.027(2) Uani 1 1 d . U
C13 C 0.4626(16) 0.1340(10) 0.7783(3) 0.038(3) Uani 1 1 d . U
C14 C 0.816(2) 0.3361(13) 0.8107(4) 0.072(5) Uani 1 1 d . U
H14C H 0.744244 0.315448 0.824698 0.108 Uiso 1 1 calc R U
H14D H 0.802726 0.409539 0.804828 0.108 Uiso 1 1 calc R U
H14E H 0.911880 0.326658 0.821690 0.108 Uiso 1 1 calc R U
C15 C 0.8020(19) 0.2709(10) 0.7821(4) 0.053(3) Uani 1 1 d . U
C16 C 0.9114(18) 0.2602(11) 0.7603(4) 0.053(3) Uani 1 1 d . U
C17 C 1.0586(19) 0.3048(11) 0.7662(5) 0.060(4) Uani 1 1 d . U
H17 H 1.087959 0.345413 0.784299 0.073 Uiso 1 1 calc R U
C18 C 1.146(2) 0.2828(13) 0.7438(5) 0.069(4) Uani 1 1 d . U
H18 H 1.238715 0.313249 0.746073 0.083 Uiso 1 1 calc R U
C19 C 1.1142(17) 0.2223(13) 0.7190(5) 0.060(4) Uani 1 1 d . U
H19 H 1.182369 0.209781 0.704282 0.072 Uiso 1 1 calc R U
C20 C 0.9796(15) 0.1774(12) 0.7147(4) 0.048(3) Uani 1 1 d . U
C21 C 0.9420(14) 0.1057(13) 0.6894(4) 0.046(3) Uani 1 1 d . U
C22 C 1.0614(15) 0.0491(15) 0.6757(4) 0.057(4) Uani 1 1 d . U
H22A H 1.021666 -0.004248 0.660890 0.085 Uiso 1 1 calc R U
H22B H 1.122724 0.015890 0.692675 0.085 Uiso 1 1 calc R U
H22C H 1.117805 0.098794 0.664499 0.085 Uiso 1 1 calc R U
C23 C 0.8082(15) 0.4092(13) 0.6090(3) 0.046(3) Uani 1 1 d . U
C24 C 0.6458(18) 0.4524(13) 0.6940(4) 0.051(3) Uani 1 1 d . U
C25 C 0.4492(12) 0.1309(10) 0.4501(3) 0.030(2) Uani 1 1 d . U
C26 C 0.3649(19) 0.6750(11) 0.6270(3) 0.081(4) Uani 1 1 d D U
C27 C 0.678(3) 0.252(2) 0.8756(7) 0.116(6) Uani 1 1 d . U
H27A H 0.703179 0.322117 0.883253 0.174 Uiso 1 1 calc R U
H27B H 0.763346 0.216997 0.869155 0.174 Uiso 1 1 calc R U
H27C H 0.639559 0.211678 0.892460 0.174 Uiso 1 1 calc R U
O15 O 0.2090(16) 0.2711(13) 0.6396(3) 0.091(3) Uani 1 1 d . U
H15 H 0.204847 0.264360 0.619912 0.137 Uiso 1 1 calc R U
F1 F 0.8700(12) 0.5011(8) 0.6101(3) 0.081(3) Uani 1 1 d . U
F2 F 0.8447(10) 0.3613(10) 0.6363(2) 0.077(3) Uani 1 1 d . U
F3 F 0.6655(9) 0.4180(9) 0.6053(2) 0.073(3) Uani 1 1 d . U
F4 F 0.7664(13) 0.3959(10) 0.6975(3) 0.095(3) Uani 1 1 d . U
F5 F 0.6834(16) 0.5492(10) 0.6884(3) 0.107(3) Uani 1 1 d . U
F6 F 0.5703(14) 0.4193(9) 0.6673(3) 0.088(2) Uani 1 1 d . U
F7 F 0.5684(7) 0.1571(6) 0.43724(16) 0.0338(17) Uani 1 1 d . U
F8 F 0.4674(8) 0.0332(6) 0.4619(2) 0.050(2) Uani 1 1 d . U
F9 F 0.3434(7) 0.1299(7) 0.4274(2) 0.054(2) Uani 1 1 d . U
F10 F 0.3570(13) 0.6303(9) 0.6008(3) 0.088(2) Uani 1 1 d D U
F11 F 0.4131(13) 0.6230(10) 0.6521(3) 0.095(3) Uani 1 1 d D U
F12 F 0.4833(15) 0.7403(10) 0.6214(3) 0.107(3) Uani 1 1 d D U

loop_
_atom_site_aniso_label
_atom_site_aniso_U_11
_atom_site_aniso_U_22
_atom_site_aniso_U_33
_atom_site_aniso_U_23
_atom_site_aniso_U_13
_atom_site_aniso_U_12
Cu1 0.0139(6) 0.0160(7) 0.0217(8) 0.0020(6) -0.0005(5) -0.0056(5)
Cu2 0.0356(9) 0.0474(11) 0.0361(10) 0.0056(8) -0.0086(7) -0.0122(8)
S1 0.0162(13) 0.0172(13) 0.0252(16) 0.0012(11) -0.0004(11) -0.0064(10)
S2 0.0373(17) 0.0349(18) 0.0251(17) -0.0086(14) 0.0050(13) -0.0042(14)
S3 0.0233(14) 0.0184(13) 0.0190(15) 0.0012(11) 0.0012(11) -0.0003(11)
S4 0.0211(14) 0.0316(16) 0.0267(17) 0.0062(13) 0.0044(12) 0.0065(12)
S5 0.0157(13) 0.0276(15) 0.0222(16) 0.0044(12) 0.0044(11) -0.0014(11)
S6 0.061(2) 0.0262(17) 0.0299(19) -0.0016(14) -0.0002(16) 0.0023(15)
S7 0.0195(13) 0.0174(13) 0.0304(17) -0.0042(12) 0.0095(11) -0.0057(11)
S8 0.149(5) 0.042(2) 0.036(2) 0.0104(19) -0.024(3) 0.004(3)
N1 0.015(4) 0.017(4) 0.017(5) 0.000(3) 0.006(3) -0.007(3)
N2 0.011(4) 0.015(4) 0.019(4) -0.004(3) 0.006(3) 0.000(3)
N3 0.016(4) 0.021(4) 0.018(5) 0.000(3) -0.001(3) -0.009(3)
N4 0.015(4) 0.015(4) 0.032(6) 0.000(4) -0.002(4) -0.008(3)
N5 0.016(4) 0.013(4) 0.026(5) 0.003(4) -0.001(3) -0.006(3)
N6 0.020(4) 0.022(5) 0.028(5) 0.005(4) 0.007(4) -0.008(4)
N7 0.015(4) 0.022(5) 0.026(6) 0.007(4) -0.001(4) 0.001(4)
N8 0.033(5) 0.035(6) 0.027(6) -0.012(5) -0.006(4) -0.001(4)
N9 0.026(4) 0.035(6) 0.041(5) 0.006(5) -0.002(4) -0.012(4)
N10 0.036(5) 0.028(6) 0.060(7) 0.007(5) -0.023(4) -0.001(4)
N11 0.049(6) 0.036(6) 0.053(6) -0.014(5) -0.025(4) 0.017(5)
N12 0.033(5) 0.037(6) 0.045(7) 0.011(5) 0.007(4) -0.004(4)
N13 0.070(7) 0.048(7) 0.030(6) -0.025(5) -0.020(5) 0.020(5)
N14 0.064(7) 0.080(10) 0.023(6) -0.004(6) 0.005(5) 0.026(7)
O1 0.014(3) 0.035(5) 0.029(5) -0.006(4) 0.003(3) -0.005(3)
O2 0.033(4) 0.028(4) 0.026(4) 0.008(3) 0.005(3) -0.003(4)
O3 0.017(4) 0.028(4) 0.057(6) 0.014(4) 0.002(4) -0.002(3)
O4 0.173(10) 0.077(6) 0.057(5) -0.021(5) -0.051(6) 0.021(6)
O5 0.064(5) 0.039(4) 0.038(4) -0.003(3) -0.006(3) -0.003(3)
O6 0.125(7) 0.095(6) 0.088(7) 0.034(6) 0.021(5) 0.043(5)
O7 0.024(4) 0.020(4) 0.033(5) -0.004(3) 0.005(3) -0.003(3)
O8 0.023(4) 0.018(4) 0.047(5) -0.004(4) 0.019(4) -0.007(3)
O9 0.025(4) 0.028(4) 0.027(5) 0.002(3) 0.004(3) -0.007(3)
O11 0.173(10) 0.077(6) 0.057(5) -0.021(5) -0.051(6) 0.021(6)
O12 0.064(5) 0.039(4) 0.038(4) -0.003(3) -0.006(3) -0.003(3)
O13 0.125(7) 0.095(6) 0.088(7) 0.034(6) 0.021(5) 0.043(5)
O14 0.074(6) 0.115(8) 0.084(7) -0.044(7) 0.005(5) -0.009(6)
C28 0.123(15) 0.090(10) 0.125(15) -0.014(11) -0.036(11) 0.002(11)
C1 0.010(5) 0.018(5) 0.022(6) 0.000(4) 0.002(4) -0.004(4)
C2 0.028(6) 0.029(6) 0.026(6) 0.001(5) -0.006(5) -0.007(5)
C3 0.008(5) 0.013(5) 0.024(5) -0.003(4) -0.003(4) 0.003(3)
C4 0.010(5) 0.021(5) 0.021(5) -0.005(4) 0.003(4) -0.002(4)
C5 0.012(5) 0.022(5) 0.029(6) -0.006(4) -0.004(4) 0.002(4)
C6 0.011(5) 0.028(6) 0.035(6) -0.007(5) 0.001(4) -0.006(4)
C7 0.014(5) 0.018(5) 0.030(6) -0.006(4) 0.006(4) 0.000(4)
C8 0.014(5) 0.017(5) 0.028(5) -0.002(4) 0.008(4) -0.003(4)
C9 0.017(5) 0.016(5) 0.024(5) 0.001(4) 0.014(4) -0.001(4)
C10 0.022(6) 0.023(6) 0.045(8) 0.007(5) 0.005(5) -0.013(5)
C11 0.015(4) 0.016(5) 0.022(6) 0.001(4) 0.002(4) 0.000(4)
C12 0.025(5) 0.028(6) 0.027(5) 0.003(5) 0.001(4) -0.010(4)
C13 0.058(7) 0.028(7) 0.027(7) -0.007(5) 0.002(5) 0.021(5)
C14 0.088(13) 0.044(10) 0.075(11) -0.029(8) -0.033(9) 0.014(9)
C15 0.077(8) 0.015(6) 0.060(8) -0.005(6) -0.032(6) 0.008(6)
C16 0.064(7) 0.023(7) 0.065(9) 0.004(6) -0.026(6) 0.001(6)
C17 0.067(8) 0.023(7) 0.082(11) -0.002(7) -0.040(6) 0.003(7)
C18 0.061(9) 0.043(10) 0.097(14) 0.006(8) -0.022(7) -0.004(8)
C19 0.043(7) 0.053(10) 0.081(11) 0.010(7) -0.015(7) -0.011(7)
C20 0.036(6) 0.040(8) 0.067(9) 0.016(6) -0.006(5) -0.002(6)
C21 0.028(5) 0.057(9) 0.052(9) 0.014(6) -0.001(5) -0.003(6)
C22 0.034(7) 0.082(12) 0.056(10) 0.008(8) 0.009(7) 0.003(7)
C23 0.039(6) 0.068(8) 0.032(6) -0.006(6) 0.013(6) 0.016(6)
C24 0.063(8) 0.048(8) 0.041(6) 0.005(6) -0.014(5) -0.012(6)
C25 0.015(5) 0.039(6) 0.039(7) -0.021(5) 0.013(4) -0.017(5)
C26 0.121(12) 0.067(10) 0.055(8) 0.019(6) 0.005(10) 0.018(7)
C27 0.123(15) 0.090(10) 0.125(15) -0.014(11) -0.036(11) 0.002(11)
O15 0.074(6) 0.115(8) 0.084(7) -0.044(7) 0.005(5) -0.009(6)
F1 0.087(7) 0.068(6) 0.090(8) -0.053(5) 0.019(6) -0.001(5)
F2 0.062(6) 0.149(9) 0.022(4) -0.004(5) 0.008(4) 0.013(6)
F3 0.035(4) 0.130(9) 0.054(6) -0.024(6) 0.013(4) 0.029(5)
F4 0.095(5) 0.104(6) 0.083(5) 0.032(5) -0.002(4) 0.020(5)
F5 0.129(7) 0.091(5) 0.098(7) 0.018(5) -0.003(5) -0.032(4)
F6 0.114(6) 0.073(5) 0.072(4) -0.023(4) -0.021(4) 0.006(4)
F7 0.019(3) 0.051(5) 0.033(4) -0.012(3) 0.010(3) -0.007(3)
F8 0.039(4) 0.026(4) 0.089(6) -0.021(4) 0.029(4) -0.007(3)
F9 0.017(3) 0.083(6) 0.060(5) -0.043(4) 0.000(3) -0.013(4)
F10 0.114(6) 0.073(5) 0.072(4) -0.023(4) -0.021(4) 0.006(4)
F11 0.095(5) 0.104(6) 0.083(5) 0.032(5) -0.002(4) 0.020(5)
F12 0.129(7) 0.091(5) 0.098(7) 0.018(5) -0.003(5) -0.032(4)

loop_
_atom_type_symbol
_atom_type_description
_atom_type_scat_dispersion_real
_atom_type_scat_dispersion_imag
_atom_type_scat_source
C C 0.0033 0.0016 'International Tables Vol C Tables 4.2.6.8 and 6.1.1.4'
H H 0.0000 0.0000 'International Tables Vol C Tables 4.2.6.8 and 6.1.1.4'
N N 0.0061 0.0033 'International Tables Vol C Tables 4.2.6.8 and 6.1.1.4'
O O 0.0106 0.0060 'International Tables Vol C Tables 4.2.6.8 and 6.1.1.4'
F F 0.0171 0.0103 'International Tables Vol C Tables 4.2.6.8 and 6.1.1.4'
S S 0.1246 0.1234 'International Tables Vol C Tables 4.2.6.8 and 6.1.1.4'
Cu Cu 0.3201 1.2651 'International Tables Vol C Tables 4.2.6.8 and 6.1.1.4'

loop_
_geom_angle_atom_site_label_1
_geom_angle_atom_site_label_2
_geom_angle_atom_site_label_3
_geom_angle
N3 Cu1 N1 166.3(4)
N3 Cu1 N2 90.7(4)
N1 Cu1 N2 80.2(4)
N3 Cu1 S1 104.4(3)
N1 Cu1 S1 85.1(3)
N2 Cu1 S1 164.9(3)
N11 Cu2 N9 162.2(5)
N11 Cu2 N10 82.5(6)
N9 Cu2 N10 88.1(5)
N11 Cu2 S2 86.9(4)
N9 Cu2 S2 104.8(3)
N10 Cu2 S2 165.2(4)
C1 S1 Cu1 96.3(4)
C13 S2 Cu2 95.8(6)
C11 S3 S4 102.6(4)
C12 S4 S3 100.7(4)
O3 S5 O2 114.8(5)
O3 S5 O1 115.2(5)
O2 S5 O1 113.8(5)
O3 S5 C23 103.9(7)
O2 S5 C23 103.3(6)
O1 S5 C23 103.8(6)
O6 S6 O4 115.4(10)
O6 S6 O5 114.6(9)
O4 S6 O5 114.6(7)
O6 S6 C24 105.9(8)
O4 S6 C24 102.6(10)
O5 S6 C24 101.4(7)
O8 S7 O7 114.3(5)
O8 S7 O9 114.8(5)
O7 S7 O9 113.9(5)
O8 S7 C25 102.8(5)
O7 S7 C25 105.0(5)
O9 S7 C25 104.1(6)
O11 S8 O12 121.1(8)
O11 S8 O13 98.5(10)
O12 S8 O13 102.0(8)
O11 S8 C26 119.8(9)
O12 S8 C26 111.3(7)
O13 S8 C26 97.7(8)
C3 N1 N5 120.7(9)
C3 N1 Cu1 117.5(7)
N5 N1 Cu1 120.3(6)
C8 N2 C4 120.8(9)
C8 N2 Cu1 125.7(7)
C4 N2 Cu1 113.4(7)
C11 N3 N6 107.4(9)
C11 N3 Cu1 129.4(7)
N6 N3 Cu1 121.7(7)
C1 N4 H4A 120.0
C1 N4 H4B 120.0
H4A N4 H4B 120.0
N1 N5 C1 116.1(9)
N1 N5 H5A 122.0
C1 N5 H5A 122.0
C9 N6 N3 123.0(9)
C11 N7 H7A 120.0
C11 N7 H7B 120.0
H7A N7 H7B 120.0
C12 N8 H8A 120.0
C12 N8 H8B 120.0
H8A N8 H8B 120.0
C12 N9 N12 110.4(11)
C12 N9 Cu2 125.1(9)
N12 N9 Cu2 122.0(8)
C16 N10 C20 123.2(14)
C16 N10 Cu2 112.0(12)
C20 N10 Cu2 124.8(10)
C15 N11 N13 126.0(13)
C15 N11 Cu2 114.6(12)
N13 N11 Cu2 119.2(9)
C21 N12 N9 118.2(12)
N11 N13 C13 117.6(11)
N11 N13 H13 121.2
C13 N13 H13 121.2
C13 N14 H14A 120.0
C13 N14 H14B 120.0
H14A N14 H14B 120.0
C27 O14 H14 109.5
O15 C28 H28A 109.5
O15 C28 H28B 109.5
H28A C28 H28B 109.5
O15 C28 H28C 109.5
H28A C28 H28C 109.5
H28B C28 H28C 109.5
N4 C1 N5 116.0(10)
N4 C1 S1 122.1(8)
N5 C1 S1 121.9(8)
C3 C2 H2A 109.5
C3 C2 H2B 109.5
H2A C2 H2B 109.5
C3 C2 H2C 109.5
H2A C2 H2C 109.5
H2B C2 H2C 109.5
N1 C3 C2 125.4(10)
N1 C3 C4 112.2(9)
C2 C3 C4 122.4(9)
N2 C4 C5 121.5(10)
N2 C4 C3 114.4(9)
C5 C4 C3 124.0(10)
C4 C5 C6 118.3(11)
C4 C5 H5 120.8
C6 C5 H5 120.8
C7 C6 C5 120.1(10)
C7 C6 H6 119.9
C5 C6 H6 119.9
C6 C7 C8 119.0(10)
C6 C7 H7 120.5
C8 C7 H7 120.5
N2 C8 C7 120.1(10)
N2 C8 C9 119.9(9)
C7 C8 C9 120.0(10)
N6 C9 C8 127.1(9)
N6 C9 C10 114.9(10)
C8 C9 C10 117.9(9)
C9 C10 H10A 109.5
C9 C10 H10B 109.5
H10A C10 H10B 109.5
C9 C10 H10C 109.5
H10A C10 H10C 109.5
H10B C10 H10C 109.5
N7 C11 N3 123.0(10)
N7 C11 S3 121.5(8)
N3 C11 S3 115.2(8)
N8 C12 N9 120.3(12)
N8 C12 S4 121.4(9)
N9 C12 S4 118.3(10)
N14 C13 N13 119.1(13)
N14 C13 S2 120.5(12)
N13 C13 S2 120.3(11)
C15 C14 H14C 109.5
C15 C14 H14D 109.5
H14C C14 H14D 109.5
C15 C14 H14E 109.5
H14C C14 H14E 109.5
H14D C14 H14E 109.5
N11 C15 C16 112.3(13)
N11 C15 C14 123.2(18)
C16 C15 C14 124.4(16)
N10 C16 C15 117.4(14)
N10 C16 C17 118.6(17)
C15 C16 C17 123.8(15)
C18 C17 C16 114.9(16)
C18 C17 H17 122.6
C16 C17 H17 122.6
C19 C18 C17 125.4(18)
C19 C18 H18 117.3
C17 C18 H18 117.3
C18 C19 C20 118.9(19)
C18 C19 H19 120.5
C20 C19 H19 120.5
N10 C20 C19 118.9(16)
N10 C20 C21 119.7(13)
C19 C20 C21 121.4(16)
N12 C21 C20 128.2(14)
N12 C21 C22 114.3(14)
C20 C21 C22 117.4(13)
C21 C22 H22A 109.5
C21 C22 H22B 109.5
H22A C22 H22B 109.5
C21 C22 H22C 109.5
H22A C22 H22C 109.5
H22B C22 H22C 109.5
F1 C23 F2 107.8(14)
F1 C23 F3 111.3(13)
F2 C23 F3 108.5(12)
F1 C23 S5 110.8(10)
F2 C23 S5 109.7(11)
F3 C23 S5 108.7(10)
F5 C24 F4 106.9(15)
F5 C24 F6 105.9(13)
F4 C24 F6 107.2(14)
F5 C24 S6 113.3(13)
F4 C24 S6 111.6(11)
F6 C24 S6 111.4(12)
F9 C25 F7 107.7(11)
F9 C25 F8 108.8(10)
F7 C25 F8 107.6(10)
F9 C25 S7 110.7(8)
F7 C25 S7 111.1(8)
F8 C25 S7 110.8(9)
F10 C26 F11 118.9(13)
F10 C26 F12 95.9(13)
F11 C26 F12 102.6(14)
F10 C26 S8 122.2(12)
F11 C26 S8 115.3(11)
F12 C26 S8 90.7(11)
O14 C27 H27A 109.5
O14 C27 H27B 109.5
H27A C27 H27B 109.5
O14 C27 H27C 109.5
H27A C27 H27C 109.5
H27B C27 H27C 109.5
C28 O15 H15 109.5

loop_
_geom_bond_atom_site_label_1
_geom_bond_atom_site_label_2
_geom_bond_distance
Cu1 N3 1.943(9)
Cu1 N1 1.969(9)
Cu1 N2 1.988(8)
Cu1 S1 2.300(3)
Cu2 N11 1.926(13)
Cu2 N9 1.970(12)
Cu2 N10 1.973(11)
Cu2 S2 2.276(4)
S1 C1 1.709(11)
S2 C13 1.717(13)
S3 C11 1.797(11)
S3 S4 2.069(4)
S4 C12 1.803(13)
S5 O3 1.438(9)
S5 O2 1.450(8)
S5 O1 1.458(8)
S5 C23 1.838(14)
S6 O6 1.440(15)
S6 O4 1.451(14)
S6 O5 1.468(10)
S6 C24 1.794(18)
S7 O8 1.441(8)
S7 O7 1.449(8)
S7 O9 1.457(8)
S7 C25 1.830(12)
S8 O11 1.396(11)
S8 O12 1.403(9)
S8 O13 1.523(13)
S8 C26 1.704(14)
N1 C3 1.294(13)
N1 N5 1.376(12)
N2 C8 1.337(14)
N2 C4 1.354(14)
N3 C11 1.326(13)
N3 N6 1.401(12)
N4 C1 1.307(14)
N4 H4A 0.8800
N4 H4B 0.8800
N5 C1 1.380(13)
N5 H5A 0.8800
N6 C9 1.295(14)
N7 C11 1.319(14)
N7 H7A 0.8800
N7 H7B 0.8800
N8 C12 1.307(16)
N8 H8A 0.8800
N8 H8B 0.8800
N9 C12 1.323(15)
N9 N12 1.379(15)
N10 C16 1.307(19)
N10 C20 1.37(2)
N11 C15 1.35(2)
N11 N13 1.363(19)
N12 C21 1.340(17)
N13 C13 1.389(19)
N13 H13 0.8800
N14 C13 1.307(19)
N14 H14A 0.8800
N14 H14B 0.8800
O14 C27 1.33(3)
O14 H14 0.8400
C28 O15 1.41(3)
C28 H28A 0.9800
C28 H28B 0.9800
C28 H28C 0.9800
C2 C3 1.492(16)
C2 H2A 0.9800
C2 H2B 0.9800
C2 H2C 0.9800
C3 C4 1.497(15)
C4 C5 1.378(15)
C5 C6 1.392(16)
C5 H5 0.9500
C6 C7 1.378(17)
C6 H6 0.9500
C7 C8 1.410(15)
C7 H7 0.9500
C8 C9 1.497(16)
C9 C10 1.507(15)
C10 H10A 0.9800
C10 H10B 0.9800
C10 H10C 0.9800
C14 C15 1.47(2)
C14 H14C 0.9800
C14 H14D 0.9800
C14 H14E 0.9800
C15 C16 1.45(3)
C16 C17 1.50(2)
C17 C18 1.35(3)
C17 H17 0.9500
C18 C19 1.32(3)
C18 H18 0.9500
C19 C20 1.39(2)
C19 H19 0.9500
C20 C21 1.44(2)
C21 C22 1.50(2)
C22 H22A 0.9800
C22 H22B 0.9800
C22 H22C 0.9800
C23 F1 1.313(19)
C23 F2 1.330(18)
C23 F3 1.341(16)
C24 F5 1.318(19)
C24 F4 1.34(2)
C24 F6 1.350(17)
C25 F9 1.322(14)
C25 F7 1.338(13)
C25 F8 1.353(16)
C26 F10 1.248(14)
C26 F11 1.305(14)
C26 F12 1.431(16)
C27 H27A 0.9800
C27 H27B 0.9800
C27 H27C 0.9800
O15 H15 0.8400

loop_
_geom_torsion_atom_site_label_1
_geom_torsion_atom_site_label_2
_geom_torsion_atom_site_label_3
_geom_torsion_atom_site_label_4
_geom_torsion
C3 N1 N5 C1 -165.9(9)
Cu1 N1 N5 C1 -0.4(12)
C11 N3 N6 C9 -160.9(10)
Cu1 N3 N6 C9 31.8(14)
C12 N9 N12 C21 158.7(12)
Cu2 N9 N12 C21 -38.4(15)
C15 N11 N13 C13 -178.9(12)
Cu2 N11 N13 C13 6.2(16)
N1 N5 C1 N4 178.3(9)
N1 N5 C1 S1 -4.2(13)
Cu1 S1 C1 N4 -177.0(9)
Cu1 S1 C1 N5 5.6(9)
N5 N1 C3 C2 1.4(16)
Cu1 N1 C3 C2 -164.5(9)
N5 N1 C3 C4 179.6(8)
Cu1 N1 C3 C4 13.8(11)
C8 N2 C4 C5 -5.2(15)
Cu1 N2 C4 C5 172.3(8)
C8 N2 C4 C3 174.9(9)
Cu1 N2 C4 C3 -7.6(11)
N1 C3 C4 N2 -3.7(13)
C2 C3 C4 N2 174.6(10)
N1 C3 C4 C5 176.4(10)
C2 C3 C4 C5 -5.3(16)
N2 C4 C5 C6 3.1(16)
C3 C4 C5 C6 -177.0(10)
C4 C5 C6 C7 0.7(16)
C5 C6 C7 C8 -2.3(16)
C4 N2 C8 C7 3.4(15)
Cu1 N2 C8 C7 -173.8(7)
C4 N2 C8 C9 -179.6(9)
Cu1 N2 C8 C9 3.2(13)
C6 C7 C8 N2 0.3(15)
C6 C7 C8 C9 -176.7(10)
N3 N6 C9 C8 1.4(17)
N3 N6 C9 C10 178.5(10)
N2 C8 C9 N6 -20.2(16)
C7 C8 C9 N6 156.8(11)
N2 C8 C9 C10 162.8(10)
C7 C8 C9 C10 -20.3(15)
N6 N3 C11 N7 174.7(10)
Cu1 N3 C11 N7 -19.4(16)
N6 N3 C11 S3 0.7(11)
Cu1 N3 C11 S3 166.6(6)
S4 S3 C11 N7 8.3(10)
S4 S3 C11 N3 -177.6(7)
N12 N9 C12 N8 -171.9(11)
Cu2 N9 C12 N8 25.9(17)
N12 N9 C12 S4 9.8(13)
Cu2 N9 C12 S4 -152.4(7)
S3 S4 C12 N8 -14.4(11)
S3 S4 C12 N9 163.9(9)
N11 N13 C13 N14 179.9(12)
N11 N13 C13 S2 -4.3(17)
Cu2 S2 C13 N14 176.5(11)
Cu2 S2 C13 N13 0.7(11)
N13 N11 C15 C16 175.0(12)
Cu2 N11 C15 C16 -9.9(15)
N13 N11 C15 C14 -3(2)
Cu2 N11 C15 C14 171.9(12)
C20 N10 C16 C15 -174.7(13)
Cu2 N10 C16 C15 5.5(16)
C20 N10 C16 C17 0(2)
Cu2 N10 C16 C17 179.7(10)
N11 C15 C16 N10 2.7(18)
C14 C15 C16 N10 -179.0(14)
N11 C15 C16 C17 -171.2(13)
C14 C15 C16 C17 7(2)
N10 C16 C17 C18 4(2)
C15 C16 C17 C18 177.4(14)
C16 C17 C18 C19 -4(3)
C17 C18 C19 C20 1(3)
C16 N10 C20 C19 -3(2)
Cu2 N10 C20 C19 177.1(11)
C16 N10 C20 C21 175.9(13)
Cu2 N10 C20 C21 -4.4(19)
C18 C19 C20 N10 3(2)
C18 C19 C20 C21 -175.9(15)
N9 N12 C21 C20 -4(2)
N9 N12 C21 C22 178.0(12)
N10 C20 C21 N12 27(2)
C19 C20 C21 N12 -154.2(15)
N10 C20 C21 C22 -155.3(14)
C19 C20 C21 C22 23(2)
O3 S5 C23 F1 177.6(10)
O2 S5 C23 F1 -62.3(12)
O1 S5 C23 F1 56.8(12)
O3 S5 C23 F2 58.7(12)
O2 S5 C23 F2 178.9(10)
O1 S5 C23 F2 -62.1(12)
O3 S5 C23 F3 -59.8(12)
O2 S5 C23 F3 60.4(12)
O1 S5 C23 F3 179.4(11)
O6 S6 C24 F5 53.3(15)
O4 S6 C24 F5 -68.0(14)
O5 S6 C24 F5 173.3(12)
O6 S6 C24 F4 174.1(13)
O4 S6 C24 F4 52.7(13)
O5 S6 C24 F4 -66.0(12)
O6 S6 C24 F6 -66.1(14)
O4 S6 C24 F6 172.6(12)
O5 S6 C24 F6 53.9(13)
O8 S7 C25 F9 63.6(10)
O7 S7 C25 F9 -176.5(8)
O9 S7 C25 F9 -56.5(10)
O8 S7 C25 F7 -176.8(9)
O7 S7 C25 F7 -56.9(10)
O9 S7 C25 F7 63.2(10)
O8 S7 C25 F8 -57.2(9)
O7 S7 C25 F8 62.7(8)
O9 S7 C25 F8 -177.3(7)
O11 S8 C26 F10 -155.7(16)
O12 S8 C26 F10 -6.2(19)
O13 S8 C26 F10 99.9(16)
O11 S8 C26 F11 46.0(18)
O12 S8 C26 F11 -164.5(12)
O13 S8 C26 F11 -58.4(15)
O11 S8 C26 F12 -58.3(13)
O12 S8 C26 F12 91.2(10)
O13 S8 C26 F12 -162.6(10)
